data_2015701
loop_
_publ_author_name
'Youngme, Sujittra'
'Phatchimkun, Jaturong'
'Chaichit, Narongsak'

_publ_section_title
;Aqua(di-2-pyridylamine-\k^2^<i>N</i>,<i>N</i>')(malonato-\k^2^<i>O</i>,<i>O</i>')copper(II)
 monohydrate
;
_journal_coeditor_code SF3018
_journal_issue 12
_journal_name_full 'Acta Crystallographica Section C'
_journal_page_first m602
_journal_page_last m603
_journal_paper_doi 10.1107/S0108270106042867
_journal_volume 62
_journal_year 2006
_chemical_formula_iupac '[Cu (C3 H2 O4) (C10 H8 N3) (H2 O)], H2 O'
_chemical_formula_moiety 'C13 H13 Cu N3 O5, H2 O'
_chemical_formula_sum 'C13 H15 Cu N3 O6'
_chemical_formula_weight 372.82
_chemical_name_systematic
;
Aqua(di-2-pyridylamine-\k^2^N,N')(malonato-\k^2^O,O')copper(II) monohydrate
;
_space_group_IT_number 2
_symmetry_cell_setting triclinic
_symmetry_space_group_name_Hall '-P 1'
_symmetry_space_group_name_H-M 'P -1'
_atom_sites_solution_hydrogens geom
_atom_sites_solution_primary direct
_atom_sites_solution_secondary difmap
_audit_creation_method SHELXL-97
_cell_angle_alpha 87.8150(10)
_cell_angle_beta 71.7000(10)
_cell_angle_gamma 74.8440(10)
_cell_formula_units_Z 2
_cell_length_a 7.24090(10)
_cell_length_b 9.6351(2)
_cell_length_c 11.438000(10)
_cell_measurement_reflns_used 3443
_cell_measurement_temperature 293(2)
_cell_measurement_theta_max 30.44
_cell_measurement_theta_min 1.88
_cell_volume 730.440(19)
_computing_cell_refinement 'SAINT (Bruker, 2000)'
_computing_data_collection 'SMART (Bruker, 2000)'
_computing_data_reduction SAINT
_computing_molecular_graphics SHELXTL
_computing_publication_material SHELXTL
_computing_structure_refinement SHELXTL
_computing_structure_solution 'SHELXTL (Sheldrick, 2000b)'
_diffrn_ambient_temperature 293(2)
_diffrn_measured_fraction_theta_full 0.999
_diffrn_measured_fraction_theta_max 0.999
_diffrn_measurement_device_type
;
Siemens SMART CCD area-detector
;
_diffrn_measurement_method \w
_diffrn_radiation_monochromator graphite
_diffrn_radiation_source 'fine-focus sealed tube'
_diffrn_radiation_type MoK\a
_diffrn_radiation_wavelength 0.71073
_diffrn_reflns_av_R_equivalents 0.0178
_diffrn_reflns_av_sigmaI/netI 0.0378
_diffrn_reflns_limit_h_max 10
_diffrn_reflns_limit_h_min -9
_diffrn_reflns_limit_k_max 13
_diffrn_reflns_limit_k_min -11
_diffrn_reflns_limit_l_max 16
_diffrn_reflns_limit_l_min -16
_diffrn_reflns_number 5409
_diffrn_reflns_theta_full 30.44
_diffrn_reflns_theta_max 30.44
_diffrn_reflns_theta_min 1.88
_diffrn_standards_decay_% 0
_diffrn_standards_interval_count 0
_diffrn_standards_interval_time 0
_diffrn_standards_number 0
_exptl_absorpt_coefficient_mu 1.531
_exptl_absorpt_correction_T_max 0.858
_exptl_absorpt_correction_T_min 0.599
_exptl_absorpt_correction_type multi-scan
_exptl_absorpt_process_details '(SADABS; Sheldrick, 2000a)'
_exptl_crystal_colour Blue--green
_exptl_crystal_density_diffrn 1.695
_exptl_crystal_density_method 'not measured'
_exptl_crystal_description Plate
_exptl_crystal_F_000 382
_exptl_crystal_size_max 0.325
_exptl_crystal_size_mid 0.320
_exptl_crystal_size_min 0.100
_refine_diff_density_max 0.368
_refine_diff_density_min -0.525
_refine_ls_extinction_method none
_refine_ls_goodness_of_fit_ref 1.045
_refine_ls_hydrogen_treatment mixed
_refine_ls_matrix_type full
_refine_ls_number_parameters 224
_refine_ls_number_reflns 3945
_refine_ls_number_restraints 4
_refine_ls_restrained_S_all 1.047
_refine_ls_R_factor_all 0.0398
_refine_ls_R_factor_gt 0.0342
_refine_ls_shift/su_max 0.001
_refine_ls_shift/su_mean 0.000
_refine_ls_structure_factor_coef Fsqd
_refine_ls_weighting_details 'calc w=1/[\s^2^(Fo^2^)+(0.0652P)^2^+0.0267P] where P=(Fo^2^+2Fc^2^)/3'
_refine_ls_weighting_scheme calc
_refine_ls_wR_factor_gt 0.0982
_refine_ls_wR_factor_ref 0.1013
_reflns_number_gt 3443
_reflns_number_total 4432
_reflns_threshold_expression I>2\s(I)
_cod_data_source_file sf3018.cif
_cod_data_source_block I
_cod_original_cell_volume 730.459(18)
_cod_database_code 2015701
_cod_database_fobs_code 2015701

loop_
_symmetry_equiv_pos_as_xyz
'x, y, z'
'-x, -y, -z'

loop_
_atom_site_type_symbol
_atom_site_label
_atom_site_fract_x
_atom_site_fract_y
_atom_site_fract_z
_atom_site_U_iso_or_equiv
_atom_site_adp_type
_atom_site_calc_flag
_atom_site_refinement_flags
_atom_site_occupancy
Cu Cu 0.32750(3) 0.72392(2) 0.26124(2) 0.02562(9) Uani d . 1
O O1 0.3253(3) 0.68233(19) 0.09718(14) 0.0381(4) Uani d . 1
O O2 0.0799(2) 0.66796(18) 0.33730(14) 0.0364(3) Uani d . 1
O O3 0.2227(3) 0.5950(2) -0.03979(15) 0.0435(4) Uani d . 1
O O4 -0.1659(3) 0.5697(2) 0.34784(16) 0.0437(4) Uani d . 1
O O5 0.5461(2) 0.50946(16) 0.27038(14) 0.0300(3) Uani d D 1
O O6 0.3125(3) 0.3190(2) 0.40014(19) 0.0540(5) Uani d D 1
N N1 0.5275(3) 0.83725(18) 0.18613(16) 0.0283(3) Uani d . 1
N N2 0.2880(3) 0.81266(18) 0.42481(16) 0.0272(3) Uani d . 1
N N3 0.3603(3) 1.02676(18) 0.33734(17) 0.0317(4) Uani d . 1
H H5 0.3158 1.1189 0.3471 0.038 Uiso calc R 1
C C1 0.6765(3) 0.7858(2) 0.0790(2) 0.0360(4) Uani d . 1
H H1 0.7045 0.6893 0.0553 0.043 Uiso calc R 1
C C2 0.7869(4) 0.8690(3) 0.0046(2) 0.0415(5) Uani d . 1
H H2 0.8915 0.8293 -0.0663 0.050 Uiso calc R 1
C C3 0.7389(4) 1.0153(3) 0.0376(2) 0.0394(5) Uani d . 1
H H3 0.8047 1.0760 -0.0145 0.047 Uiso calc R 1
C C4 0.5945(3) 1.0685(2) 0.1471(2) 0.0341(4) Uani d . 1
H H4 0.5630 1.1653 0.1711 0.041 Uiso calc R 1
C C5 0.4939(3) 0.9747(2) 0.22312(19) 0.0268(4) Uani d . 1
C C6 0.2886(3) 0.9497(2) 0.43851(18) 0.0265(4) Uani d . 1
C C7 0.2116(3) 1.0219(2) 0.5553(2) 0.0356(4) Uani d . 1
H H7 0.2103 1.1179 0.5634 0.043 Uiso calc R 1
C C8 0.1385(4) 0.9486(3) 0.6567(2) 0.0405(5) Uani d . 1
H H8 0.0843 0.9954 0.7343 0.049 Uiso calc R 1
C C9 0.1452(4) 0.8037(3) 0.6437(2) 0.0407(5) Uani d . 1
H H9 0.1005 0.7514 0.7120 0.049 Uiso calc R 1
C C10 0.2197(3) 0.7412(2) 0.5272(2) 0.0348(4) Uani d . 1
H H10 0.2239 0.6450 0.5175 0.042 Uiso calc R 1
C C11 0.2282(3) 0.6048(2) 0.06699(18) 0.0290(4) Uani d . 1
C C12 0.1167(4) 0.5167(2) 0.1642(2) 0.0343(4) Uani d . 1
H H12A 0.0222 0.4870 0.1328 0.041 Uiso calc R 1
H H12B 0.2141 0.4300 0.1738 0.041 Uiso calc R 1
C C13 0.0018(3) 0.5899(2) 0.29054(18) 0.0293(4) Uani d . 1
H H14 0.617(4) 0.469(3) 0.1958(17) 0.033(7) Uiso d D 1
H H13 0.632(4) 0.526(4) 0.300(3) 0.063(10) Uiso d D 1
H H16 0.383(5) 0.378(4) 0.358(3) 0.074(11) Uiso d D 1
H H15 0.259(5) 0.353(4) 0.478(2) 0.073(11) Uiso d D 1

loop_
_atom_site_aniso_label
_atom_site_aniso_U_11
_atom_site_aniso_U_22
_atom_site_aniso_U_33
_atom_site_aniso_U_12
_atom_site_aniso_U_13
_atom_site_aniso_U_23
Cu 0.02937(14) 0.02235(13) 0.02621(13) -0.01086(9) -0.00663(9) -0.00120(8)
O1 0.0500(9) 0.0443(9) 0.0288(7) -0.0263(8) -0.0138(7) 0.0058(6)
O2 0.0319(7) 0.0420(9) 0.0342(8) -0.0180(6) -0.0001(6) -0.0135(6)
O3 0.0455(9) 0.0584(11) 0.0277(8) -0.0166(8) -0.0096(7) -0.0075(7)
O4 0.0378(8) 0.0635(11) 0.0357(8) -0.0300(8) -0.0059(7) -0.0021(8)
O5 0.0287(7) 0.0304(7) 0.0292(7) -0.0072(6) -0.0069(6) -0.0004(6)
O6 0.0710(13) 0.0345(9) 0.0466(10) -0.0264(9) 0.0063(9) -0.0085(8)
N1 0.0313(8) 0.0240(8) 0.0294(8) -0.0107(6) -0.0064(7) 0.0004(6)
N2 0.0302(8) 0.0246(8) 0.0282(8) -0.0085(6) -0.0095(6) -0.0014(6)
N3 0.0351(9) 0.0186(7) 0.0383(9) -0.0083(6) -0.0058(7) -0.0020(6)
C1 0.0392(11) 0.0313(10) 0.0341(10) -0.0123(9) -0.0038(9) -0.0032(8)
C2 0.0394(12) 0.0446(13) 0.0347(11) -0.0146(10) -0.0007(9) 0.0022(9)
C3 0.0388(11) 0.0403(12) 0.0432(12) -0.0194(10) -0.0126(10) 0.0137(10)
C4 0.0364(10) 0.0245(9) 0.0439(12) -0.0128(8) -0.0131(9) 0.0076(8)
C5 0.0259(8) 0.0225(8) 0.0344(10) -0.0079(7) -0.0116(7) 0.0012(7)
C6 0.0245(8) 0.0231(9) 0.0322(9) -0.0048(7) -0.0098(7) -0.0039(7)
C7 0.0343(10) 0.0326(10) 0.0372(11) -0.0054(8) -0.0088(9) -0.0101(8)
C8 0.0390(11) 0.0469(13) 0.0312(10) -0.0046(10) -0.0093(9) -0.0089(9)
C9 0.0454(12) 0.0437(13) 0.0288(10) -0.0095(10) -0.0078(9) 0.0040(9)
C10 0.0425(11) 0.0290(10) 0.0337(10) -0.0119(9) -0.0116(9) 0.0040(8)
C11 0.0293(9) 0.0287(9) 0.0271(9) -0.0052(7) -0.0077(7) -0.0034(7)
C12 0.0416(11) 0.0296(10) 0.0323(10) -0.0160(8) -0.0061(9) -0.0067(8)
C13 0.0300(9) 0.0300(9) 0.0283(9) -0.0109(8) -0.0071(8) -0.0010(7)

loop_
_atom_type_symbol
_atom_type_description
_atom_type_scat_dispersion_real
_atom_type_scat_dispersion_imag
_atom_type_scat_source
C C 0.0033 0.0016 'International Tables Vol C Tables 4.2.6.8 and 6.1.1.4'
Cu Cu 0.3201 1.2651 'International Tables Vol C Tables 4.2.6.8 and 6.1.1.4'
N N 0.0061 0.0033 'International Tables Vol C Tables 4.2.6.8 and 6.1.1.4'
O O 0.0106 0.0060 'International Tables Vol C Tables 4.2.6.8 and 6.1.1.4'
H H 0.0000 0.0000 'International Tables Vol C Tables 4.2.6.8 and 6.1.1.4'

loop_
_geom_angle_atom_site_label_1
_geom_angle_atom_site_label_2
_geom_angle_atom_site_label_3
_geom_angle
_geom_angle_publ_flag
O2 Cu O1 91.84(7) yes
O2 Cu N2 87.37(7) yes
O1 Cu N2 166.18(7) yes
O2 Cu N1 163.51(7) yes
O1 Cu N1 88.80(7) yes
N2 Cu N1 88.10(7) yes
O2 Cu O5 97.62(7) yes
O1 Cu O5 94.39(7) yes
N2 Cu O5 99.39(6) yes
N1 Cu O5 98.76(6) yes
C11 O1 Cu 127.75(14) ?
C13 O2 Cu 128.12(13) ?
Cu O5 H14 111.7(17) ?
Cu O5 H13 108(2) ?
H14 O5 H13 105(3) ?
H16 O6 H15 108(3) ?
C5 N1 C1 118.31(18) ?
C5 N1 Cu 121.30(14) ?
C1 N1 Cu 118.83(13) ?
C6 N2 C10 118.53(17) ?
C6 N2 Cu 121.98(14) ?
C10 N2 Cu 118.19(14) ?
C5 N3 C6 128.29(17) ?
C5 N3 H5 115.9 ?
C6 N3 H5 115.9 ?
N1 C1 C2 123.1(2) ?
N1 C1 H1 118.4 ?
C2 C1 H1 118.4 ?
C1 C2 C3 118.4(2) ?
C1 C2 H2 120.8 ?
C3 C2 H2 120.8 ?
C4 C3 C2 119.5(2) ?
C4 C3 H3 120.3 ?
C2 C3 H3 120.3 ?
C3 C4 C5 119.1(2) ?
C3 C4 H4 120.5 ?
C5 C4 H4 120.5 ?
N1 C5 N3 120.26(17) ?
N1 C5 C4 121.22(19) ?
N3 C5 C4 118.53(18) ?
N2 C6 N3 120.91(17) ?
N2 C6 C7 121.38(19) ?
N3 C6 C7 117.69(18) ?
C8 C7 C6 118.9(2) ?
C8 C7 H7 120.6 ?
C6 C7 H7 120.6 ?
C7 C8 C9 120.1(2) ?
C7 C8 H8 120.0 ?
C9 C8 H8 120.0 ?
C10 C9 C8 117.7(2) ?
C10 C9 H9 121.1 ?
C8 C9 H9 121.1 ?
N2 C10 C9 123.3(2) ?
N2 C10 H10 118.3 ?
C9 C10 H10 118.3 ?
O3 C11 O1 122.8(2) ?
O3 C11 C12 117.79(19) ?
O1 C11 C12 119.42(17) ?
C13 C12 C11 116.74(17) ?
C13 C12 H12A 108.1 ?
C11 C12 H12A 108.1 ?
C13 C12 H12B 108.1 ?
C11 C12 H12B 108.1 ?
H12A C12 H12B 107.3 ?
O4 C13 O2 121.28(19) ?
O4 C13 C12 119.25(18) ?
O2 C13 C12 119.45(17) ?

loop_
_geom_bond_atom_site_label_1
_geom_bond_atom_site_label_2
_geom_bond_distance
_geom_bond_publ_flag
Cu O2 1.9368(15) yes
Cu O1 1.9396(15) yes
Cu N2 1.9929(16) yes
Cu N1 2.0002(17) yes
Cu O5 2.2722(15) yes
O1 C11 1.272(2) ?
O2 C13 1.271(2) ?
O3 C11 1.243(3) ?
O4 C13 1.247(3) ?
O5 H14 0.887(17) ?
O5 H13 0.848(18) ?
O6 H16 0.89(4) ?
O6 H15 0.887(18) ?
N1 C5 1.342(2) ?
N1 C1 1.359(3) ?
N2 C6 1.337(2) ?
N2 C10 1.357(3) ?
N3 C5 1.377(3) ?
N3 C6 1.385(3) ?
N3 H5 0.8600 ?
C1 C2 1.364(3) ?
C1 H1 0.9300 ?
C2 C3 1.397(4) ?
C2 H2 0.9300 ?
C3 C4 1.368(3) ?
C3 H3 0.9300 ?
C4 C5 1.411(3) ?
C4 H4 0.9300 ?
C6 C7 1.407(3) ?
C7 C8 1.368(4) ?
C7 H7 0.9300 ?
C8 C9 1.397(4) ?
C8 H8 0.9300 ?
C9 C10 1.368(3) ?
C9 H9 0.9300 ?
C10 H10 0.9300 ?
C11 C12 1.527(3) ?
C12 C13 1.515(3) ?
C12 H12A 0.9700 ?
C12 H12B 0.9700 ?

loop_
_geom_hbond_atom_site_label_D
_geom_hbond_atom_site_label_H
_geom_hbond_atom_site_label_A
_geom_hbond_site_symmetry_A
_geom_hbond_distance_DH
_geom_hbond_distance_HA
_geom_hbond_distance_DA
_geom_hbond_angle_DHA
_geom_hbond_publ_flag
N3 H5 O6 1_565 0.8600 2.04000 2.836(3) 155.00 yes
O5 H13 O4 1_655 0.85(3) 1.86(3) 2.702(3) 173(2) yes
O5 H14 O3 2_665 0.89(2) 1.82(2) 2.706(2) 173(2) yes
O6 H15 O4 2_566 0.89(2) 2.00(2) 2.885(3) 174(2) yes
O6 H16 O5 1_555 0.89(4) 1.99(4) 2.874(3) 177(2) yes

loop_
_geom_torsion_atom_site_label_1
_geom_torsion_atom_site_label_2
_geom_torsion_atom_site_label_3
_geom_torsion_atom_site_label_4
_geom_torsion
O2 Cu O1 C11 -18.7(2)
N2 Cu O1 C11 -105.1(3)
N1 Cu O1 C11 177.81(19)
O5 Cu O1 C11 79.11(19)
O1 Cu O2 C13 19.8(2)
N2 Cu O2 C13 -174.0(2)
N1 Cu O2 C13 111.8(3)
O5 Cu O2 C13 -74.8(2)
O2 Cu N1 C5 33.0(3)
O1 Cu N1 C5 125.44(16)
N2 Cu N1 C5 -41.09(16)
O5 Cu N1 C5 -140.30(16)
O2 Cu N1 C1 -132.5(2)
O1 Cu N1 C1 -40.05(17)
N2 Cu N1 C1 153.42(17)
O5 Cu N1 C1 54.21(17)
O2 Cu N2 C6 -126.71(16)
O1 Cu N2 C6 -39.7(4)
N1 Cu N2 C6 37.43(16)
O5 Cu N2 C6 136.00(15)
O2 Cu N2 C10 40.09(17)
O1 Cu N2 C10 127.1(3)
N1 Cu N2 C10 -155.77(17)
O5 Cu N2 C10 -57.20(16)
C5 N1 C1 C2 -3.2(3)
Cu N1 C1 C2 162.7(2)
N1 C1 C2 C3 -2.7(4)
C1 C2 C3 C4 4.9(4)
C2 C3 C4 C5 -1.4(3)
C1 N1 C5 N3 -172.77(19)
Cu N1 C5 N3 21.7(3)
C1 N1 C5 C4 6.9(3)
Cu N1 C5 C4 -158.71(16)
C6 N3 C5 N1 19.1(3)
C6 N3 C5 C4 -160.5(2)
C3 C4 C5 N1 -4.7(3)
C3 C4 C5 N3 175.0(2)
C10 N2 C6 N3 178.72(19)
Cu N2 C6 N3 -14.5(3)
C10 N2 C6 C7 -3.0(3)
Cu N2 C6 C7 163.74(15)
C5 N3 C6 N2 -23.3(3)
C5 N3 C6 C7 158.4(2)
N2 C6 C7 C8 1.3(3)
N3 C6 C7 C8 179.6(2)
C6 C7 C8 C9 1.4(3)
C7 C8 C9 C10 -2.3(4)
C6 N2 C10 C9 2.2(3)
Cu N2 C10 C9 -165.11(19)
C8 C9 C10 N2 0.5(4)
Cu O1 C11 O3 173.39(17)
Cu O1 C11 C12 -8.0(3)
O3 C11 C12 C13 -139.3(2)
O1 C11 C12 C13 42.0(3)
Cu O2 C13 O4 -175.46(17)
Cu O2 C13 C12 6.1(3)
C11 C12 C13 O4 140.6(2)
C11 C12 C13 O2 -41.0(3)
